data_4308910
loop_
_publ_author_name
'Katharina Isele'
'Patrick Franz'
'Christina Ambrus'
'G\'erald Bernardinelli'
'Silvio Decurtins'
'Alan F. Williams'

_publ_contact_author
;
     Alan F. Williams'
     Department of Inorganic, Analytical and  Applied Chemistry
     University of Geneva
     30, quai E. Ansermet
     CH - 1211 Geneva 4
     Switzerland
;
_publ_contact_author_email Alan.Williams@chiam.unige.ch
_publ_contact_author_fax '41 22 379 68 30'
_publ_contact_author_phone '41 22 379 64 25'
_publ_section_title
;
Self-Assembly and Interconversion of Tetranuclear Copper(II) Complexes
;
_journal_name_full 'Inorganic Chemistry'
_journal_page_first 3896
_journal_page_last 3906
_journal_paper_doi 10.1021/ic0500762
_journal_volume 44
_journal_year 2005
_chemical_absolute_configuration ad
_chemical_formula_moiety 'Cu4 (C18 H17 N4 O2)2 Cl2; (C18 H16 N4 O2) ; (Cl O4)2 ; (C2 H6 O) ; (H2 O)2'
_chemical_formula_sum 'C56 H60 Cl4 Cu4 N12 O17'
_chemical_formula_weight 1569.2
_space_group_IT_number 19
_symmetry_cell_setting orthorhombic
_symmetry_space_group_name_Hall 'P 2ac 2ab'
_symmetry_space_group_name_H-M 'P 21 21 21'
_audit_conform_dict_name cif_core.dic
_audit_conform_dict_version 2.0.1
_audit_creation_date 2000-12-20
_audit_creation_method from_xtal_archive_file_using_CIFIO
_audit_update_record 2004-07-08
_cell_angle_alpha 90.00000
_cell_angle_beta 90.00000
_cell_angle_gamma 90.00000
_cell_formula_units_Z 4
_cell_length_a 15.4291(10)
_cell_length_b 16.9541(8)
_cell_length_c 25.2232(9)
_cell_measurement_reflns_used 7998
_cell_measurement_temperature 200
_cell_measurement_theta_max 25.5
_cell_measurement_theta_min 3.7
_cell_volume 6598.0(6)
_computing_cell_refinement 'CELL (Stoe & Cie, 1999)'
_computing_data_collection 'EXPOSE (Stoe & Cie, 1999)'
_computing_data_reduction 'XRED (Stoe & Cie, 1999)'
_computing_molecular_graphics xtal_gx3
_computing_publication_material xtal_CIFIO
_computing_structure_refinement xtal_CRYLSQ
_computing_structure_solution Multan_87
_diffrn_detector_area_resol_mean 6
_diffrn_measured_fraction_theta_full .961
_diffrn_measured_fraction_theta_max .961
_diffrn_measurement_device_type 'Stoe Ipds'
_diffrn_measurement_method \f
_diffrn_radiation_type MoK\a
_diffrn_radiation_wavelength .71073
_diffrn_reflns_av_R_equivalents .063
_diffrn_reflns_limit_h_max 18
_diffrn_reflns_limit_h_min -18
_diffrn_reflns_limit_k_max 20
_diffrn_reflns_limit_k_min -20
_diffrn_reflns_limit_l_max 30
_diffrn_reflns_limit_l_min -30
_diffrn_reflns_number 83120
_diffrn_reflns_theta_full 25.5
_diffrn_reflns_theta_max 25.5
_diffrn_standards_decay_% 0
_exptl_absorpt_coefficient_mu 1.51
_exptl_absorpt_correction_T_max .8640
_exptl_absorpt_correction_T_min .4691
_exptl_absorpt_correction_type numerical
_exptl_absorpt_process_details 'XRED; Stoe & Cie, 1999'
_exptl_crystal_colour green-blue
_exptl_crystal_density_diffrn 1.58
_exptl_crystal_density_meas ?
_exptl_crystal_description prism
_exptl_crystal_F_000 3200
_exptl_crystal_size_max .24
_exptl_crystal_size_mid .17
_exptl_crystal_size_min .10
_refine_diff_density_max 1.077
_refine_diff_density_min -.504
_refine_ls_abs_structure_details Flack_xabs_refined
_refine_ls_abs_structure_Flack -.01(2)
_refine_ls_extinction_coef .00000
_refine_ls_extinction_method none
_refine_ls_goodness_of_fit_ref 1.976
_refine_ls_hydrogen_treatment noref
_refine_ls_number_parameters 827
_refine_ls_number_reflns 7449
_refine_ls_R_factor_gt .043
_refine_ls_shift/su_max .0792
_refine_ls_structure_factor_coef F
_refine_ls_weighting_details \w=1/[\s^2^(Fo)+0.0003(Fo^2^)]
_refine_ls_weighting_scheme calc
_refine_ls_wR_factor_ref .048
_reflns_Friedel_coverage .917
_reflns_number_gt 7449
_reflns_number_total 12315
_reflns_threshold_expression 'refl observed if Fo > 3.99 \s(Fo)'
_cod_data_source_file ic0500762si20050118_103711_2.cif
_cod_data_source_block turq
_cod_depositor_comments
;
The following automatic conversions were performed:

'_exptl_crystal_density_meas' value 'not_measured' was changed to '?'
- the value is perceived as not measured.

Automatic conversion script
Id: cif_fix_values 3008 2015-01-20 13:52:24Z robertas 
;
_cod_original_cell_volume 6598.1(6)
_cod_original_sg_symbol_Hall 'P 2AC 2AB'
_cod_database_code 4308910

loop_
_symmetry_equiv_pos_as_xyz
+x,+y,+z
1/2-x,-y,1/2+z
1/2+x,1/2-y,-z
-x,1/2+y,1/2-z

loop_
_atom_site_label
_atom_site_fract_x
_atom_site_fract_y
_atom_site_fract_z
_atom_site_U_iso_or_equiv
_atom_site_occupancy
_atom_site_adp_type
Cu1 .43157(10) .83489(8) .33675(6) .0377(8) 1.00000 Uani
Cu2 .30434(10) .77841(8) .25160(6) .0405(8) 1.00000 Uani
Cu3 .36953(10) .93756(8) .45249(6) .0408(9) 1.00000 Uani
Cu4 .24840(10) .91947(8) .36015(6) .0426(9) 1.00000 Uani
O1a .3882(5) .8593(4) .2681(3) .039(5) 1.00000 Uani
O2a .5473(6) .8242(5) .2096(4) .051(6) 1.00000 Uani
N1a .3257(7) .8169(5) .1797(4) .040(6) 1.00000 Uani
N2a .3739(7) .9184(5) .1303(4) .043(6) 1.00000 Uani
N3a .5328(6) .9041(5) .3243(4) .036(6) 1.00000 Uani
N4a .6329(7) .9711(5) .2789(5) .045(7) 1.00000 Uani
C1a .3750(8) .8819(6) .1779(5) .037(7) 1.00000 Uani
C2a .2893(8) .8106(7) .1286(5) .045(8) 1.00000 Uani
C3a .2350(10) .7547(7) .1070(6) .057(9) 1.00000 Uani
C4a .2088(10) .7668(9) .0540(7) .068(11) 1.00000 Uani
C5a .2368(11) .8310(8) .0252(6) .064(10) 1.00000 Uani
C6a .2928(10) .8856(7) .0455(6) .052(9) 1.00000 Uani
C7a .3193(8) .8738(7) .0967(6) .045(8) 1.00000 Uani
C8a .4115(10) .9945(7) .1168(6) .053(9) 1.00000 Uani
C9a .4199(8) .9071(6) .2275(5) .035(7) 1.00000 Uani
C10a .5215(9) .9022(6) .2239(5) .041(7) 1.00000 Uani
C11a .5622(8) .9252(6) .2760(5) .037(7) 1.00000 Uani
C12a .5904(8) .9408(6) .3606(6) .043(8) 1.00000 Uani
C13a .5923(8) .9393(7) .4162(5) .045(8) 1.00000 Uani
C14a .6567(9) .9821(8) .4409(6) .050(9) 1.00000 Uani
C15a .7161(10) 1.0270(9) .4102(7) .065(11) 1.00000 Uani
C16a .7174(9) 1.0259(7) .3573(7) .054(9) 1.00000 Uani
C17a .6527(8) .9828(7) .3325(6) .041(8) 1.00000 Uani
C18a .6915(9) .9978(7) .2348(6) .048(8) 1.00000 Uani
O1b .3190(5) .7777(5) .3291(4) .040(5) 1.00000 Uani
O2b .2929(6) .8592(4) .4223(4) .045(5) 1.00000 Uani
N1b .1560(7) .8433(6) .3517(4) .042(6) 1.00000 Uani
N2b .1028(7) .7227(7) .3697(5) .053(7) 1.00000 Uani
N3b .4564(7) .7779(6) .4032(4) .043(6) 1.00000 Uani
N4b .4172(7) .6998(6) .4691(4) .046(7) 1.00000 Uani
C1b .1754(8) .7676(7) .3631(6) .046(8) 1.00000 Uani
C2b .0659(9) .8460(8) .3500(5) .048(8) 1.00000 Uani
C3b .0083(10) .9093(8) .3412(7) .061(10) 1.00000 Uani
C4b -.0775(11) .8935(9) .3409(7) .067(11) 1.00000 Uani
C5b -.1097(9) .8175(10) .3512(7) .069(11) 1.00000 Uani
C6b -.0558(10) .7535(9) .3608(7) .064(10) 1.00000 Uani
C7b .0333(9) .7702(8) .3615(6) .053(9) 1.00000 Uani
C8b .1022(12) .6385(9) .3794(8) .086(13) 1.00000 Uani
C9b .2674(8) .7433(6) .3685(5) .040(8) 1.00000 Uani
C10b .2990(8) .7769(6) .4240(5) .038(7) 1.00000 Uani
C11b .3903(9) .7515(6) .4325(5) .042(8) 1.00000 Uani
C12b .5303(9) .7409(6) .4225(5) .042(8) 1.00000 Uani
C13b .6164(9) .7454(7) .4063(6) .047(8) 1.00000 Uani
C14b .6759(9) .7003(7) .4347(6) .050(9) 1.00000 Uani
C15b .6531(9) .6535(8) .4771(6) .053(9) 1.00000 Uani
C16b .5675(12) .6485(7) .4931(6) .062(10) 1.00000 Uani
C17b .5072(9) .6923(6) .4632(5) .046(8) 1.00000 Uani
C18b .3644(10) .6624(8) .5104(6) .061(9) 1.00000 Uani
O1c .3535(6) .9729(5) .3791(4) .046(6) 1.00000 Uani
O2c .2609(9) 1.1292(7) .3834(5) .087(9) 1.00000 Uani
N1c .4285(7) 1.0373(5) .4594(4) .042(6) 1.00000 Uani
N2c .4827(8) 1.1437(6) .4178(5) .057(8) 1.00000 Uani
N3c .2313(7) .9933(6) .3007(5) .045(7) 1.00000 Uani
N4c .2572(8) 1.1007(6) .2515(5) .059(7) 1.00000 Uani
C1c .4304(9) 1.0791(7) .4137(6) .047(8) 1.00000 Uani
C2c .4832(9) 1.0785(7) .4951(6) .049(8) 1.00000 Uani
C3c .5114(10) 1.0590(8) .5456(6) .057(9) 1.00000 Uani
C4c .5703(12) 1.1086(9) .5688(7) .073(11) 1.00000 Uani
C5c .6036(12) 1.1737(11) .5429(8) .091(14) 1.00000 Uani
C6c .5777(13) 1.1945(8) .4924(7) .081(12) 1.00000 Uani
C7c .5170(10) 1.1448(8) .4689(6) .054(9) 1.00000 Uani
C8c .5055(13) 1.1991(10) .3750(7) .085(13) 1.00000 Uani
C9c .3832(9) 1.0484(6) .3651(6) .046(8) 1.00000 Uani
C10c .3149(12) 1.1032(7) .3447(8) .073(11) 1.00000 Uani
C11c .2673(9) 1.0659(7) .2998(6) .051(9) 1.00000 Uani
C12c .1984(9) .9817(7) .2501(6) .047(8) 1.00000 Uani
C13c .1558(9) .9170(8) .2268(6) .056(9) 1.00000 Uani
C14c .1352(11) .9234(10) .1744(7) .072(11) 1.00000 Uani
C15c .1530(10) .9899(11) .1441(7) .067(11) 1.00000 Uani
C16c .1941(10) 1.0533(10) .1658(7) .071(11) 1.00000 Uani
C17c .2136(9) 1.0488(8) .2191(6) .056(9) 1.00000 Uani
C18c .2819(12) 1.1812(10) .2354(8) .094(14) 1.00000 Uani
Cl1d .1925(3) .69723(17) .24261(14) .053(2) 1.00000 Uani
Cl1e .3944(3) .88046(17) .52948(13) .052(2) 1.00000 Uani
Cl1f .3324(4) .4642(4) .4296(3) .111(5) 1.00000 Uani
O1f .2685(14) .5275(13) .4157(10) .20(3) 1.00000 Uani
O2f .2990(14) .4101(11) .4655(7) .167(16) 1.00000 Uani
O3f .4078(14) .5055(15) .4604(12) .23(3) 1.00000 Uani
O4f .3677(14) .4235(14) .3879(8) .191(19) 1.00000 Uani
Cl1g .4757(3) .64748(15) .28062(13) .0470(18) 1.00000 Uani
O1g .4076(6) .6631(5) .2435(4) .053(6) 1.00000 Uani
O2g .5193(6) .7210(5) .2934(4) .053(6) 1.00000 Uani
O3g .4413(7) .6137(5) .3283(5) .067(7) 1.00000 Uani
O4g .5380(6) .5949(5) .2570(4) .060(6) 1.00000 Uani
O1h .5055(15) .4628(12) .5401(9) .179(8) 1.00000 Uiso
C1h .505(3) .3794(18) .5495(16) .106(13) .50000 Uiso
C1h' .447(3) .420(4) .569(3) .19(3) .50000 Uiso
C2h .491(4) .370(3) .6057(17) .25(2) 1.00000 Uiso
O1w .1755(10) 1.0028(8) .4263(6) .110(11) 1.00000 Uani
O2w .7436(18) .7858(15) .1446(12) .177(10) .75000 Uiso
O3w .911(5) .792(5) .196(4) .16(3) .25000 Uiso
H02c .25129 1.08648 .40262 .05000 1.00000 Uiso
H3a .21348 .70365 .12961 .05000 1.00000 Uiso
H4a .16523 .72408 .03524 .05000 1.00000 Uiso
H5a .21323 .83864 -.01525 .05000 1.00000 Uiso
H6a .31475 .93579 .02232 .05000 1.00000 Uiso
H81a .44488 .98954 .08400 .05000 1.00000 Uiso
H82a .36518 1.03318 .11175 .05000 1.00000 Uiso
H83a .44964 1.01191 .14539 .05000 1.00000 Uiso
H9a .40660 .96938 .23459 .05000 1.00000 Uiso
H10a .54326 .94326 .19370 .05000 1.00000 Uiso
H13a .54468 .90532 .43866 .05000 1.00000 Uiso
H14a .66262 .98128 .48395 .05000 1.00000 Uiso
H15a .76245 1.06435 .43083 .05000 1.00000 Uiso
H16a .76700 1.05758 .33452 .05000 1.00000 Uiso
H181a .73144 .95539 .22564 .05000 1.00000 Uiso
H182a .65647 1.01139 .20364 .05000 1.00000 Uiso
H183a .72416 1.04383 .24618 .05000 1.00000 Uiso
H3b .03267 .96918 .33498 .05000 1.00000 Uiso
H4b -.12306 .94078 .33235 .05000 1.00000 Uiso
H5b -.17920 .80793 .35120 .05000 1.00000 Uiso
H6b -.08068 .69445 .36803 .05000 1.00000 Uiso
H81b .06879 .62737 .41157 .05000 1.00000 Uiso
H82b .07539 .61118 .34897 .05000 1.00000 Uiso
H83b .16222 .61953 .38403 .05000 1.00000 Uiso
H9b .27270 .67925 .36493 .05000 1.00000 Uiso
H10b .25983 .75483 .45669 .05000 1.00000 Uiso
H13b .63671 .78230 .37325 .05000 1.00000 Uiso
H14b .74362 .70199 .42222 .05000 1.00000 Uiso
H15b .70260 .61994 .49806 .05000 1.00000 Uiso
H16b .54798 .61316 .52682 .05000 1.00000 Uiso
H181b .34707 .70199 .53641 .05000 1.00000 Uiso
H182b .31295 .63918 .49436 .05000 1.00000 Uiso
H183b .39847 .62090 .52807 .05000 1.00000 Uiso
H3c .48744 1.00669 .56611 .05000 1.00000 Uiso
H4c .59259 1.09575 .60881 .05000 1.00000 Uiso
H5c .65085 1.21034 .56346 .05000 1.00000 Uiso
H6c .60288 1.24614 .47215 .05000 1.00000 Uiso
H81c .47960 1.25022 .38233 .05000 1.00000 Uiso
H82c .56885 1.20461 .37317 .05000 1.00000 Uiso
H83c .48354 1.17898 .34106 .05000 1.00000 Uiso
H9c .42627 1.04488 .33102 .05000 1.00000 Uiso
H10c .34697 1.15596 .32950 .05000 1.00000 Uiso
H13c .14031 .86444 .24963 .05000 1.00000 Uiso
H14c .10278 .87400 .15530 .05000 1.00000 Uiso
H15c .13347 .99149 .10263 .05000 1.00000 Uiso
H16c .21181 1.10484 .14219 .05000 1.00000 Uiso
H181c .24499 1.21964 .25371 .05000 1.00000 Uiso
H182c .34295 1.19069 .24474 .05000 1.00000 Uiso
H183c .27455 1.18680 .19717 .05000 1.00000 Uiso

loop_
_atom_site_aniso_label
_atom_site_aniso_U_11
_atom_site_aniso_U_22
_atom_site_aniso_U_33
_atom_site_aniso_U_12
_atom_site_aniso_U_13
_atom_site_aniso_U_23
Cu1 .0444(8) .0393(7) .0293(9) -.0010(7) .0001(7) .0028(6)
Cu2 .0497(9) .0387(7) .0329(9) -.0036(7) -.0021(8) .0027(6)
Cu3 .0511(9) .0400(7) .0312(9) -.0018(7) .0033(7) .0031(6)
Cu4 .0522(9) .0430(7) .0327(9) -.0023(7) -.0005(8) .0066(6)
O1a .054(5) .037(4) .027(5) .001(4) .003(4) .002(3)
O2a .072(7) .043(5) .037(6) .014(4) .007(5) -.012(4)
N1a .049(7) .033(5) .039(7) -.002(5) -.003(5) .002(4)
N2a .060(7) .037(5) .032(7) .003(5) -.005(5) .005(5)
N3a .050(7) .036(5) .023(7) .006(5) -.003(5) -.004(4)
N4a .044(6) .030(5) .060(9) -.002(5) .002(6) .000(5)
C1a .041(7) .038(6) .033(9) .008(6) .003(6) .004(5)
C2a .048(8) .050(7) .036(9) .001(6) -.007(6) .002(6)
C3a .065(10) .053(7) .055(11) -.008(7) -.017(8) -.004(6)
C4a .068(10) .077(10) .061(12) -.003(8) -.010(9) -.009(8)
C5a .080(11) .057(8) .053(10) .006(8) -.004(8) -.002(7)
C6a .066(9) .057(8) .033(9) .000(7) -.003(7) .004(6)
C7a .051(8) .042(7) .043(9) .003(6) -.007(7) .004(6)
C8a .072(10) .039(7) .047(9) -.008(6) .003(7) .016(6)
C9a .039(7) .033(6) .035(8) .002(5) .001(6) -.001(5)
C10a .054(8) .032(6) .036(8) .005(6) .002(6) .002(5)
C11a .041(7) .030(6) .041(8) .001(6) .001(6) -.006(5)
C12a .046(8) .037(6) .045(9) .010(6) -.006(6) -.008(6)
C13a .049(8) .051(7) .034(9) .008(6) .003(6) -.002(6)
C14a .055(9) .059(8) .036(10) -.007(7) -.008(7) -.016(6)
C15a .062(11) .072(10) .060(13) .006(8) -.005(8) -.009(8)
C16a .046(9) .051(7) .066(12) -.005(6) -.005(7) -.002(7)
C17a .040(8) .041(6) .042(9) .001(6) -.005(7) -.004(6)
C18a .050(8) .045(7) .051(10) -.002(6) .019(7) .004(6)
O1b .040(5) .047(4) .033(6) -.002(4) .003(4) .000(4)
O2b .057(6) .039(5) .040(6) .000(4) -.001(5) .005(4)
N1b .049(7) .044(6) .033(7) .001(5) .005(5) .001(5)
N2b .047(7) .066(7) .046(8) -.015(6) .005(5) .021(6)
N3b .048(7) .046(6) .035(7) -.000(5) -.005(5) .005(5)
N4b .060(8) .049(6) .029(7) -.001(5) .004(5) .009(5)
C1b .050(8) .050(7) .036(8) .003(6) .011(6) .014(6)
C2b .052(8) .064(8) .029(9) -.006(7) .001(6) -.003(6)
C3b .065(10) .058(8) .061(11) .008(7) -.002(8) -.000(7)
C4b .058(11) .090(11) .053(11) .014(9) -.005(8) .002(8)
C5b .042(9) .113(13) .053(12) -.004(9) .005(7) .007(9)
C6b .048(9) .086(10) .059(11) -.009(8) .006(8) .012(8)
C7b .052(9) .067(8) .038(9) .002(7) .005(7) .006(7)
C8b .086(12) .060(9) .114(16) -.010(9) .002(11) .039(9)
C9b .044(8) .039(6) .036(8) -.004(5) -.002(6) .006(5)
C10b .048(7) .033(6) .032(7) -.002(6) .002(6) .002(5)
C11b .054(9) .039(6) .034(9) -.001(6) -.006(6) .003(5)
C12b .057(9) .039(7) .028(8) .009(6) -.003(6) -.006(5)
C13b .046(9) .045(7) .049(10) .006(6) -.009(7) -.008(6)
C14b .059(9) .045(7) .047(10) .007(6) -.015(7) -.013(6)
C15b .055(9) .058(8) .045(10) .011(7) -.013(7) -.007(7)
C16b .100(13) .042(7) .045(10) .018(8) -.022(9) -.002(6)
C17b .065(10) .036(6) .036(9) .008(6) -.009(7) -.002(5)
C18b .065(9) .053(7) .065(11) .001(7) .016(8) .027(7)
O1c .064(6) .045(5) .029(6) -.012(4) .008(4) .009(4)
O2c .109(9) .087(7) .064(9) .017(7) .005(7) .001(6)
N1c .064(7) .038(5) .025(7) .001(5) .011(5) -.004(4)
N2c .071(8) .050(6) .050(9) -.015(6) -.002(6) .011(5)
N3c .044(7) .049(6) .041(8) .005(5) .001(5) .001(5)
N4c .060(7) .054(6) .063(9) .013(6) .004(7) .023(6)
C1c .050(8) .039(6) .052(9) -.001(6) .005(7) .002(6)
C2c .058(9) .048(7) .042(9) .007(7) .006(7) -.005(6)
C3c .064(9) .058(7) .049(10) -.006(7) -.002(8) .003(7)
C4c .091(12) .071(9) .057(12) -.018(9) -.012(9) .009(8)
C5c .099(14) .106(13) .068(14) -.051(11) -.005(10) -.004(10)
C6c .120(15) .063(9) .059(13) -.050(10) -.012(10) .005(7)
C7c .061(9) .056(8) .045(11) -.010(7) -.003(7) -.005(6)
C8c .118(15) .087(11) .050(12) -.044(11) -.011(10) .032(8)
C9c .064(9) .029(6) .045(9) .000(6) .006(7) .007(5)
C10c .093(12) .045(8) .082(14) .007(8) -.018(10) -.015(8)
C11c .056(9) .044(7) .053(10) .014(6) -.007(7) .003(6)
C12c .051(8) .061(8) .029(8) .014(7) .003(7) .005(6)
C13c .066(9) .054(8) .049(10) .013(7) -.012(7) .004(7)
C14c .068(10) .087(11) .061(13) .018(9) -.015(9) -.021(9)
C15c .066(11) .094(11) .041(11) .015(9) .003(8) .017(9)
C16c .060(10) .095(11) .059(11) .016(9) .001(9) .037(9)
C17c .048(9) .065(8) .056(11) .014(7) -.003(7) .025(7)
C18c .079(12) .080(11) .125(18) .009(9) .003(11) .058(11)
Cl1d .0549(19) .0531(16) .052(3) -.0107(15) -.0043(17) .0010(14)
Cl1e .068(3) .0512(17) .035(3) -.0065(15) -.0047(15) .0076(13)
Cl1f .104(4) .137(5) .091(5) -.001(4) .023(4) .004(4)
O1f .165(18) .24(3) .21(3) .117(18) -.017(16) .029(17)
O2f .204(19) .187(16) .110(15) -.049(15) .069(14) .037(12)
O3f .143(17) .24(3) .30(4) -.011(17) -.052(19) -.12(3)
O4f .187(18) .27(3) .121(17) .074(18) .031(13) -.092(16)
Cl1g .061(2) .0333(14) .046(3) -.0005(13) -.0036(16) .0041(13)
O1g .057(6) .044(5) .059(7) .005(4) -.015(5) .000(5)
O2g .062(6) .037(4) .060(7) .003(4) -.010(5) -.016(4)
O3g .082(7) .055(5) .065(8) -.001(5) .004(6) .015(5)
O4g .077(7) .041(5) .063(7) .016(5) -.001(6) -.012(4)
O1w .133(12) .109(9) .087(11) .010(9) .032(9) -.009(8)

loop_
_atom_type_symbol
_atom_type_scat_source
_atom_type_scat_dispersion_real
_atom_type_scat_dispersion_imag
C Int._Tables_Vol_IV_Tables_2.2B_and_2.3.1 .002 .002
H Int._Tables_Vol_IV_Tables_2.2B_and_2.3.1 0 0
N Int._Tables_Vol_IV_Tables_2.2B_and_2.3.1 .004 .003
O Int._Tables_Vol_IV_Tables_2.2B_and_2.3.1 .008 .006
Cl Int._Tables_Vol_IV_Tables_2.2B_and_2.3.1 .132 .159
Cu Int._Tables_Vol_IV_Tables_2.2B_and_2.3.1 .263 1.266

loop_
_geom_angle_atom_site_label_1
_geom_angle_atom_site_label_2
_geom_angle_atom_site_label_3
_geom_angle_site_symmetry_1
_geom_angle_site_symmetry_2
_geom_angle_site_symmetry_3
_geom_angle
Cu2 Cu1 Cu3 . . . 124.06(6)
Cu2 Cu1 Cu4 . . . 72.88(5)
Cu2 Cu1 O1a . . . 37.3(3)
Cu2 Cu1 N3a . . . 125.5(3)
Cu2 Cu1 O1b . . . 39.1(3)
Cu2 Cu1 N3b . . . 124.6(3)
Cu2 Cu1 O2g . . . 78.9(2)
Cu3 Cu1 Cu4 . . . 52.53(5)
Cu3 Cu1 O1a . . . 123.4(3)
Cu3 Cu1 N3a . . . 93.0(3)
Cu3 Cu1 O1b . . . 94.8(3)
Cu3 Cu1 N3b . . . 65.9(3)
Cu3 Cu1 O2g . . . 148.8(2)
Cu4 Cu1 O1a . . . 76.2(3)
Cu4 Cu1 N3a . . . 117.2(3)
Cu4 Cu1 O1b . . . 58.1(3)
Cu4 Cu1 N3b . . . 103.4(3)
Cu4 Cu1 O2g . . . 149.8(2)
O1a Cu1 N3a . . . 90.3(4)
O1a Cu1 O1b . . . 73.2(4)
O1a Cu1 N3b . . . 161.6(4)
O1a Cu1 O2g . . . 87.8(3)
N3a Cu1 O1b . . . 163.4(4)
N3a Cu1 N3b . . . 105.8(4)
N3a Cu1 O2g . . . 87.8(4)
O1b Cu1 N3b . . . 90.8(4)
O1b Cu1 O2g . . . 93.0(3)
N3b Cu1 O2g . . . 83.8(4)
Cu1 Cu2 O1a . . . 36.6(3)
Cu1 Cu2 N1a . . . 116.0(3)
Cu1 Cu2 O1b . . . 39.8(3)
Cu1 Cu2 Cl1d . . . 139.81(12)
Cu1 Cu2 O1g . . . 84.0(2)
O1a Cu2 N1a . . . 81.4(4)
O1a Cu2 O1b . . . 73.3(4)
O1a Cu2 Cl1d . . . 169.7(3)
O1a Cu2 O1g . . . 98.3(3)
N1a Cu2 O1b . . . 154.7(4)
N1a Cu2 Cl1d . . . 104.1(3)
N1a Cu2 O1g . . . 94.4(4)
O1b Cu2 Cl1d . . . 100.8(3)
O1b Cu2 O1g . . . 90.2(3)
Cl1d Cu2 O1g . . . 90.1(2)
Cu1 Cu3 Cu4 . . . 58.46(5)
Cu1 Cu3 O2b . . . 60.1(3)
Cu1 Cu3 O1c . . . 53.5(3)
Cu1 Cu3 N1c . . . 112.3(3)
Cu1 Cu3 Cl1e . . . 117.70(10)
Cu4 Cu3 O2b . . . 40.9(3)
Cu4 Cu3 O1c . . . 38.8(3)
Cu4 Cu3 N1c . . . 117.0(3)
Cu4 Cu3 Cl1e . . . 138.36(11)
O2b Cu3 O1c . . . 76.2(4)
O2b Cu3 N1c . . . 157.9(4)
O2b Cu3 Cl1e . . . 98.7(3)
O1c Cu3 N1c . . . 82.9(4)
O1c Cu3 Cl1e . . . 171.1(3)
N1c Cu3 Cl1e . . . 102.9(4)
Cu1 Cu4 Cu3 . . . 69.00(5)
Cu1 Cu4 O2b . . . 67.3(3)
Cu1 Cu4 N1b . . . 109.2(3)
Cu1 Cu4 O1c . . . 61.0(3)
Cu1 Cu4 N3c . . . 105.1(3)
Cu1 Cu4 O1w . . . 141.4(4)
Cu3 Cu4 O2b . . . 39.5(3)
Cu3 Cu4 N1b . . . 127.7(3)
Cu3 Cu4 O1c . . . 39.9(3)
Cu3 Cu4 N3c . . . 127.5(3)
Cu3 Cu4 O1w . . . 72.5(4)
O2b Cu4 N1b . . . 89.9(4)
O2b Cu4 O1c . . . 75.8(4)
O2b Cu4 N3c . . . 165.9(4)
O2b Cu4 O1w . . . 85.4(4)
N1b Cu4 O1c . . . 164.9(4)
N1b Cu4 N3c . . . 104.0(4)
N1b Cu4 O1w . . . 97.0(5)
O1c Cu4 N3c . . . 90.1(4)
O1c Cu4 O1w . . . 86.9(5)
N3c Cu4 O1w . . . 95.1(5)
Cu1 O1a Cu2 . . . 106.1(4)
Cu1 O1a C9a . . . 132.2(7)
Cu2 O1a C9a . . . 119.3(7)
Cu2 N1a C1a . . . 113.7(8)
Cu2 N1a C2a . . . 139.1(8)
C1a N1a C2a . . . 104.9(10)
C1a N2a C7a . . . 107.3(9)
C1a N2a C8a . . . 127.5(10)
C7a N2a C8a . . . 124.8(10)
Cu1 N3a C11a . . . 124.5(8)
Cu1 N3a C12a . . . 130.6(8)
C11a N3a C12a . . . 104.9(9)
C11a N4a C17a . . . 108.2(10)
C11a N4a C18a . . . 128.6(11)
C17a N4a C18a . . . 122.7(10)
N1a C1a N2a . . . 113.5(10)
N1a C1a C9a . . . 118.1(10)
N2a C1a C9a . . . 128.3(10)
N1a C2a C3a . . . 130.9(12)
N1a C2a C7a . . . 109.4(10)
C3a C2a C7a . . . 119.6(12)
C2a C3a C4a . . . 116.6(12)
C3a C4a C5a . . . 121.7(14)
C4a C5a C6a . . . 122.4(14)
C5a C6a C7a . . . 116.3(12)
N2a C7a C2a . . . 104.9(11)
N2a C7a C6a . . . 131.7(11)
C2a C7a C6a . . . 123.3(12)
O1a C9a C1a . . . 106.6(9)
O1a C9a C10a . . . 111.2(9)
C1a C9a C10a . . . 113.5(10)
O2a C10a C9a . . . 110.0(9)
O2a C10a C11a . . . 110.2(9)
C9a C10a C11a . . . 110.5(10)
N3a C11a N4a . . . 112.2(11)
N3a C11a C10a . . . 125.4(10)
N4a C11a C10a . . . 122.4(11)
N3a C12a C13a . . . 130.6(11)
N3a C12a C17a . . . 109.1(11)
C13a C12a C17a . . . 120.4(12)
C12a C13a C14a . . . 117.2(12)
C13a C14a C15a . . . 120.0(13)
C14a C15a C16a . . . 123.1(14)
C15a C16a C17a . . . 116.7(13)
N4a C17a C12a . . . 105.6(10)
N4a C17a C16a . . . 131.9(12)
C12a C17a C16a . . . 122.4(13)
Cu1 O1b Cu2 . . . 101.2(4)
Cu1 O1b C9b . . . 128.9(7)
Cu2 O1b C9b . . . 129.9(7)
Cu3 O2b Cu4 . . . 99.7(4)
Cu3 O2b C10b . . . 129.1(8)
Cu4 O2b C10b . . . 124.0(7)
Cu4 N1b C1b . . . 116.6(8)
Cu4 N1b C2b . . . 135.8(8)
C1b N1b C2b . . . 105.1(10)
C1b N2b C7b . . . 107.4(11)
C1b N2b C8b . . . 125.1(12)
C7b N2b C8b . . . 127.2(12)
Cu1 N3b C11b . . . 119.0(8)
Cu1 N3b C12b . . . 132.7(9)
C11b N3b C12b . . . 106.4(10)
C11b N4b C17b . . . 107.1(10)
C11b N4b C18b . . . 126.9(11)
C17b N4b C18b . . . 125.9(10)
N1b C1b N2b . . . 112.0(11)
N1b C1b C9b . . . 119.8(10)
N2b C1b C9b . . . 128.2(11)
N1b C2b C3b . . . 131.3(12)
N1b C2b C7b . . . 108.6(11)
C3b C2b C7b . . . 120.0(12)
C2b C3b C4b . . . 117.9(13)
C3b C4b C5b . . . 121.8(14)
C4b C5b C6b . . . 122.5(14)
C5b C6b C7b . . . 115.5(13)
N2b C7b C2b . . . 106.8(12)
N2b C7b C6b . . . 131.0(13)
C2b C7b C6b . . . 122.1(13)
O1b C9b C1b . . . 111.2(10)
O1b C9b C10b . . . 107.5(9)
C1b C9b C10b . . . 105.9(10)
O2b C10b C9b . . . 108.1(9)
O2b C10b C11b . . . 110.9(9)
C9b C10b C11b . . . 108.2(9)
N3b C11b N4b . . . 111.3(11)
N3b C11b C10b . . . 123.1(10)
N4b C11b C10b . . . 125.6(11)
N3b C12b C13b . . . 131.0(11)
N3b C12b C17b . . . 108.8(12)
C13b C12b C17b . . . 120.2(12)
C12b C13b C14b . . . 116.5(12)
C13b C14b C15b . . . 123.2(13)
C14b C15b C16b . . . 120.3(13)
C15b C16b C17b . . . 116.3(13)
N4b C17b C12b . . . 106.4(11)
N4b C17b C16b . . . 130.2(12)
C12b C17b C16b . . . 123.3(13)
Cu3 O1c Cu4 . . . 101.3(4)
Cu3 O1c C9c . . . 118.4(8)
Cu4 O1c C9c . . . 130.1(8)
Cu3 N1c C1c . . . 113.1(8)
Cu3 N1c C2c . . . 140.4(8)
C1c N1c C2c . . . 105.6(10)
C1c N2c C7c . . . 107.8(11)
C1c N2c C8c . . . 126.7(13)
C7c N2c C8c . . . 125.3(12)
Cu4 N3c C11c . . . 122.5(9)
Cu4 N3c C12c . . . 131.2(8)
C11c N3c C12c . . . 105.3(10)
C11c N4c C17c . . . 108.0(11)
C11c N4c C18c . . . 128.2(13)
C17c N4c C18c . . . 123.6(13)
N1c C1c N2c . . . 111.7(11)
N1c C1c C9c . . . 119.9(10)
N2c C1c C9c . . . 128.3(11)
N1c C2c C3c . . . 130.7(11)
N1c C2c C7c . . . 108.5(11)
C3c C2c C7c . . . 120.4(12)
C2c C3c C4c . . . 117.0(13)
C3c C4c C5c . . . 122.3(16)
C4c C5c C6c . . . 122.3(17)
C5c C6c C7c . . . 115.6(14)
N2c C7c C2c . . . 106.4(11)
N2c C7c C6c . . . 131.1(13)
C2c C7c C6c . . . 122.3(14)
O1c C9c C1c . . . 105.4(10)
O1c C9c C10c . . . 115.0(11)
C1c C9c C10c . . . 113.7(10)
O2c C10c C9c . . . 112.7(14)
O2c C10c C11c . . . 112.4(14)
C9c C10c C11c . . . 110.2(11)
N3c C11c N4c . . . 111.3(11)
N3c C11c C10c . . . 125.2(12)
N4c C11c C10c . . . 123.5(11)
N3c C12c C13c . . . 131.8(12)
N3c C12c C17c . . . 109.7(11)
C13c C12c C17c . . . 118.6(13)
C12c C13c C14c . . . 116.9(13)
C13c C14c C15c . . . 123.5(15)
C14c C15c C16c . . . 120.7(15)
C15c C16c C17c . . . 116.6(15)
N4c C17c C12c . . . 105.7(13)
N4c C17c C16c . . . 130.5(13)
C12c C17c C16c . . . 123.6(13)
O1f Cl1f O2f . . . 112.3(13)
O1f Cl1f O3f . . . 106.5(13)
O1f Cl1f O4f . . . 116.3(14)
O2f Cl1f O3f . . . 104.3(14)
O2f Cl1f O4f . . . 108.4(13)
O3f Cl1f O4f . . . 108.2(14)
O1g Cl1g O2g . . . 109.1(5)
O1g Cl1g O3g . . . 110.5(6)
O1g Cl1g O4g . . . 109.5(6)
O2g Cl1g O3g . . . 109.1(6)
O2g Cl1g O4g . . . 108.3(6)
O3g Cl1g O4g . . . 110.3(6)
Cu2 O1g Cl1g . . . 123.5(5)
Cu1 O2g Cl1g . . . 119.3(5)
O1h C1h C2h . . . 106(3)
O1h C1h' C2h . . . 110(4)

loop_
_geom_bond_atom_site_label_1
_geom_bond_atom_site_label_2
_geom_bond_site_symmetry_1
_geom_bond_site_symmetry_2
_geom_bond_distance
Cu1 Cu2 . . 3.063(3)
Cu1 Cu3 . . 3.531(3)
Cu1 Cu4 . . 3.224(3)
Cu1 O1a . . 1.901(8)
Cu1 N3a . . 1.979(9)
Cu1 O1b . . 1.998(8)
Cu1 N3b . . 1.972(10)
Cu1 O2g . . 2.599(8)
Cu2 O1a . . 1.931(8)
Cu2 N1a . . 1.955(10)
Cu2 O1b . . 1.967(8)
Cu2 Cl1d . . 2.219(4)
Cu2 O1g . . 2.531(8)
Cu3 Cu4 . . 3.002(3)
Cu3 O2b . . 1.935(8)
Cu3 O1c . . 1.962(8)
Cu3 N1c . . 1.928(9)
Cu3 Cl1e . . 2.204(4)
Cu4 O2b . . 1.993(8)
Cu4 N1b . . 1.936(10)
Cu4 O1c . . 1.919(9)
Cu4 N3c . . 1.972(10)
Cu4 O1w . . 2.458(14)
O1a C9a . . 1.395(13)
O2a C10a . . 1.427(13)
N1a C1a . . 1.340(14)
N1a C2a . . 1.411(16)
N2a C1a . . 1.352(15)
N2a C7a . . 1.414(16)
N2a C8a . . 1.456(15)
N3a C11a . . 1.349(15)
N3a C12a . . 1.420(15)
N4a C11a . . 1.342(15)
N4a C17a . . 1.400(18)
N4a C18a . . 1.502(17)
C1a C9a . . 1.493(16)
C2a C3a . . 1.378(18)
C2a C7a . . 1.418(17)
C3a C4a . . 1.41(3)
C4a C5a . . 1.38(3)
C5a C6a . . 1.37(2)
C6a C7a . . 1.368(19)
C9a C10a . . 1.572(17)
C10a C11a . . 1.507(17)
C12a C13a . . 1.402(19)
C12a C17a . . 1.392(17)
C13a C14a . . 1.379(18)
C14a C15a . . 1.42(2)
C15a C16a . . 1.34(3)
C16a C17a . . 1.386(18)
O1b C9b . . 1.402(14)
O2b C10b . . 1.398(12)
N1b C1b . . 1.348(15)
N1b C2b . . 1.391(16)
N2b C1b . . 1.364(16)
N2b C7b . . 1.357(17)
N2b C8b . . 1.450(18)
N3b C11b . . 1.335(16)
N3b C12b . . 1.389(16)
N4b C11b . . 1.340(15)
N4b C17b . . 1.402(18)
N4b C18b . . 1.466(18)
C1b C9b . . 1.485(17)
C2b C3b . . 1.411(19)
C2b C7b . . 1.411(18)
C3b C4b . . 1.35(3)
C4b C5b . . 1.41(3)
C5b C6b . . 1.39(3)
C6b C7b . . 1.40(2)
C9b C10b . . 1.589(17)
C10b C11b . . 1.488(17)
C12b C13b . . 1.392(19)
C12b C17b . . 1.365(17)
C13b C14b . . 1.394(18)
C14b C15b . . 1.378(19)
C15b C16b . . 1.38(3)
C16b C17b . . 1.41(2)
O1c C9c . . 1.403(13)
O2c C10c . . 1.36(3)
N1c C1c . . 1.353(16)
N1c C2c . . 1.418(16)
N2c C1c . . 1.364(16)
N2c C7c . . 1.393(19)
N2c C8c . . 1.47(2)
N3c C11c . . 1.350(15)
N3c C12c . . 1.387(17)
N4c C11c . . 1.361(18)
N4c C17c . . 1.377(18)
N4c C18c . . 1.474(19)
C1c C9c . . 1.519(18)
C2c C3c . . 1.39(2)
C2c C7c . . 1.403(18)
C3c C4c . . 1.37(3)
C4c C5c . . 1.38(3)
C5c C6c . . 1.38(3)
C6c C7c . . 1.39(3)
C9c C10c . . 1.50(2)
C10c C11c . . 1.49(3)
C12c C13c . . 1.408(18)
C12c C17c . . 1.399(19)
C13c C14c . . 1.36(3)
C14c C15c . . 1.39(3)
C15c C16c . . 1.36(3)
C16c C17c . . 1.38(3)
Cl1f O1f . . 1.50(3)
Cl1f O2f . . 1.39(2)
Cl1f O3f . . 1.56(3)
Cl1f O4f . . 1.37(3)
Cl1g O1g . . 1.432(10)
Cl1g O2g . . 1.453(9)
Cl1g O3g . . 1.434(11)
Cl1g O4g . . 1.439(10)
O1h C1h . . 1.43(4)
O1h C1h' . . 1.37(6)
C1h C2h . . 1.44(6)
C1h' C2h . . 1.42(7)

loop_
_geom_torsion_atom_site_label_1
_geom_torsion_atom_site_label_2
_geom_torsion_atom_site_label_3
_geom_torsion_atom_site_label_4
_geom_torsion_site_symmetry_1
_geom_torsion_site_symmetry_2
_geom_torsion_site_symmetry_3
_geom_torsion_site_symmetry_4
_geom_torsion
C2a N1a C1a N2a . . . . .0(13)
C2a N1a C1a C9a . . . . 177.2(10)
C1a N1a C2a C3a . . . . 178.4(14)
C1a N1a C2a C7a . . . . .3(13)
C7a N2a C1a N1a . . . . -.3(14)
C7a N2a C1a C9a . . . . -177.2(11)
C8a N2a C1a N1a . . . . 172.1(11)
C8a N2a C1a C9a . . . . -5(2)
C1a N2a C7a C2a . . . . .5(13)
C1a N2a C7a C6a . . . . 177.1(14)
C8a N2a C7a C2a . . . . -172.2(11)
C8a N2a C7a C6a . . . . 4(3)
C12a N3a C11a N4a . . . . .5(12)
C12a N3a C11a C10a . . . . -178.8(10)
C11a N3a C12a C13a . . . . -179.4(12)
C11a N3a C12a C17a . . . . -.1(12)
C17a N4a C11a N3a . . . . -.7(12)
C17a N4a C11a C10a . . . . 178.6(10)
C18a N4a C11a N3a . . . . 171.1(10)
C18a N4a C11a C10a . . . . -9.6(17)
C11a N4a C17a C12a . . . . .6(12)
C11a N4a C17a C16a . . . . -178.7(12)
C18a N4a C17a C12a . . . . -171.8(10)
C18a N4a C17a C16a . . . . 8.9(18)
N1a C1a C9a O1a . . . . -8.1(14)
N1a C1a C9a C10a . . . . 114.6(11)
N2a C1a C9a O1a . . . . 168.6(11)
N2a C1a C9a C10a . . . . -68.7(14)
N1a C2a C3a C4a . . . . 178.8(13)
C7a C2a C3a C4a . . . . -3.2(19)
N1a C2a C7a N2a . . . . -.5(13)
N1a C2a C7a C6a . . . . -177.4(12)
C3a C2a C7a N2a . . . . -178.9(12)
C3a C2a C7a C6a . . . . 4.2(19)
C2a C3a C4a C5a . . . . 0(3)
C3a C4a C5a C6a . . . . 1(3)
C4a C5a C6a C7a . . . . 0(3)
C5a C6a C7a N2a . . . . -178.1(13)
C5a C6a C7a C2a . . . . -2(2)
O1a C9a C10a O2a . . . . 64.4(12)
O1a C9a C10a C11a . . . . -57.5(11)
C1a C9a C10a O2a . . . . -55.7(12)
C1a C9a C10a C11a . . . . -177.7(8)
O2a C10a C11a N3a . . . . -80.7(14)
O2a C10a C11a N4a . . . . 100.1(12)
C9a C10a C11a N3a . . . . 41.1(13)
C9a C10a C11a N4a . . . . -138.1(10)
N3a C12a C13a C14a . . . . -179.4(11)
C17a C12a C13a C14a . . . . 1.3(17)
N3a C12a C17a N4a . . . . -.3(12)
N3a C12a C17a C16a . . . . 179.1(10)
C13a C12a C17a N4a . . . . 179.1(10)
C13a C12a C17a C16a . . . . -1.5(17)
C12a C13a C14a C15a . . . . 1.7(18)
C13a C14a C15a C16a . . . . -5(3)
C14a C15a C16a C17a . . . . 5(2)
C15a C16a C17a N4a . . . . 177.7(12)
C15a C16a C17a C12a . . . . -1.6(18)
C2b N1b C1b N2b . . . . -1.2(14)
C2b N1b C1b C9b . . . . -179.5(11)
C1b N1b C2b C3b . . . . 178.2(14)
C1b N1b C2b C7b . . . . .9(14)
C7b N2b C1b N1b . . . . 1.0(15)
C7b N2b C1b C9b . . . . 179.2(13)
C8b N2b C1b N1b . . . . 176.5(14)
C8b N2b C1b C9b . . . . -5(3)
C1b N2b C7b C2b . . . . -.4(15)
C1b N2b C7b C6b . . . . 176.5(16)
C8b N2b C7b C2b . . . . -175.7(14)
C8b N2b C7b C6b . . . . 1(3)
C12b N3b C11b N4b . . . . -.2(13)
C12b N3b C11b C10b . . . . -179.6(10)
C11b N3b C12b C13b . . . . 178.7(13)
C11b N3b C12b C17b . . . . .2(13)
C17b N4b C11b N3b . . . . .1(13)
C17b N4b C11b C10b . . . . 179.5(11)
C18b N4b C11b N3b . . . . 175.8(11)
C18b N4b C11b C10b . . . . -4.7(18)
C11b N4b C17b C12b . . . . .1(13)
C11b N4b C17b C16b . . . . 176.8(12)
C18b N4b C17b C12b . . . . -175.8(11)
C18b N4b C17b C16b . . . . 1.0(19)
N1b C1b C9b O1b . . . . -41.9(15)
N1b C1b C9b C10b . . . . 74.6(14)
N2b C1b C9b O1b . . . . 140.0(13)
N2b C1b C9b C10b . . . . -103.5(14)
N1b C2b C3b C4b . . . . 179.0(14)
C7b C2b C3b C4b . . . . -4(3)
N1b C2b C7b N2b . . . . -.4(15)
N1b C2b C7b C6b . . . . -177.6(13)
C3b C2b C7b N2b . . . . -178.0(12)
C3b C2b C7b C6b . . . . 5(3)
C2b C3b C4b C5b . . . . 3(3)
C3b C4b C5b C6b . . . . -2(3)
C4b C5b C6b C7b . . . . 2(3)
C5b C6b C7b N2b . . . . 179.8(15)
C5b C6b C7b C2b . . . . -4(3)
O1b C9b C10b O2b . . . . 57.1(11)
O1b C9b C10b C11b . . . . -63.1(11)
C1b C9b C10b O2b . . . . -61.9(12)
C1b C9b C10b C11b . . . . 177.9(9)
O2b C10b C11b N3b . . . . -50.7(15)
O2b C10b C11b N4b . . . . 129.9(12)
C9b C10b C11b N3b . . . . 67.7(13)
C9b C10b C11b N4b . . . . -111.7(12)
N3b C12b C13b C14b . . . . 179.7(12)
C17b C12b C13b C14b . . . . -1.9(17)
N3b C12b C17b N4b . . . . -.2(13)
N3b C12b C17b C16b . . . . -177.2(11)
C13b C12b C17b N4b . . . . -178.9(11)
C13b C12b C17b C16b . . . . 4.1(18)
C12b C13b C14b C15b . . . . -.6(19)
C13b C14b C15b C16b . . . . 1(2)
C14b C15b C16b C17b . . . . 1.0(19)
C15b C16b C17b N4b . . . . -179.8(12)
C15b C16b C17b C12b . . . . -3.6(18)
C2c N1c C1c N2c . . . . .3(14)
C2c N1c C1c C9c . . . . 175.7(11)
C1c N1c C2c C3c . . . . -173.5(14)
C1c N1c C2c C7c . . . . -.3(14)
C7c N2c C1c N1c . . . . -.3(15)
C7c N2c C1c C9c . . . . -175.2(12)
C8c N2c C1c N1c . . . . 175.1(13)
C8c N2c C1c C9c . . . . 0(3)
C1c N2c C7c C2c . . . . .1(15)
C1c N2c C7c C6c . . . . 175.4(16)
C8c N2c C7c C2c . . . . -175.4(13)
C8c N2c C7c C6c . . . . 0(3)
C12c N3c C11c N4c . . . . 1.0(14)
C12c N3c C11c C10c . . . . -176.9(13)
C11c N3c C12c C13c . . . . 178.3(14)
C11c N3c C12c C17c . . . . -1.1(14)
C17c N4c C11c N3c . . . . -.6(15)
C17c N4c C11c C10c . . . . 177.4(13)
C18c N4c C11c N3c . . . . 175.8(13)
C18c N4c C11c C10c . . . . -6(3)
C11c N4c C17c C12c . . . . -.1(15)
C11c N4c C17c C16c . . . . -173.9(15)
C18c N4c C17c C12c . . . . -176.7(13)
C18c N4c C17c C16c . . . . 10(3)
N1c C1c C9c O1c . . . . -6.3(15)
N1c C1c C9c C10c . . . . 120.5(13)
N2c C1c C9c O1c . . . . 168.2(12)
N2c C1c C9c C10c . . . . -65.0(18)
N1c C2c C3c C4c . . . . 174.8(14)
C7c C2c C3c C4c . . . . 2(2)
N1c C2c C7c N2c . . . . .1(15)
N1c C2c C7c C6c . . . . -175.7(14)
C3c C2c C7c N2c . . . . 174.2(12)
C3c C2c C7c C6c . . . . -2(3)
C2c C3c C4c C5c . . . . -3(3)
C3c C4c C5c C6c . . . . 2(3)
C4c C5c C6c C7c . . . . -1(3)
C5c C6c C7c N2c . . . . -173.7(15)
C5c C6c C7c C2c . . . . 1(3)
O1c C9c C10c O2c . . . . 72.6(15)
O1c C9c C10c C11c . . . . -53.8(17)
C1c C9c C10c O2c . . . . -49.0(16)
C1c C9c C10c C11c . . . . -175.5(12)
O2c C10c C11c N3c . . . . -75.5(16)
O2c C10c C11c N4c . . . . 106.8(15)
C9c C10c C11c N3c . . . . 51.1(19)
C9c C10c C11c N4c . . . . -126.6(14)
N3c C12c C13c C14c . . . . -176.8(14)
C17c C12c C13c C14c . . . . 3(2)
N3c C12c C17c N4c . . . . .8(15)
N3c C12c C17c C16c . . . . 175.1(13)
C13c C12c C17c N4c . . . . -178.7(12)
C13c C12c C17c C16c . . . . -4(3)
C12c C13c C14c C15c . . . . 0(3)
C13c C14c C15c C16c . . . . 0(3)
C14c C15c C16c C17c . . . . -2(3)
C15c C16c C17c N4c . . . . 177.1(15)
C15c C16c C17c C12c . . . . 4(3)
